data_7228538
loop_
_publ_author_name
'Drozd, Ksenia V.'
'Manin, Alex N.'
'Churakov, Andrei'
'Perlovich, German L.'

_publ_section_title
;
 A Novel Drug-Drug Cocrystal of Carbamazepine with para-Aminosalicylic
 Acid: Screening, Crystal Structure and Comparative Study of Carbamazepine
 Cocrystals Formation Thermodynamics
;
_journal_name_full CrystEngComm
_journal_paper_doi 10.1039/C7CE00831G
_journal_year 2017
_chemical_formula_moiety 'C15 H12 N2 O, C7 H7 N O3'
_chemical_formula_sum 'C22 H19 N3 O4'
_chemical_formula_weight 389.40
_chemical_name_systematic
; 
 ? 
;
_space_group_IT_number 15
_symmetry_cell_setting monoclinic
_symmetry_space_group_name_Hall '-C 2yc'
_symmetry_space_group_name_H-M 'C 1 2/c 1'
_atom_sites_solution_hydrogens difmap
_atom_sites_solution_primary direct
_atom_sites_solution_secondary difmap
_audit_creation_method SHELXL-97
_audit_update_record
;
2017-04-15 deposited with the CCDC.
2017-06-23 downloaded from the CCDC.
;
_cell_angle_alpha 90.00
_cell_angle_beta 119.263(2)
_cell_angle_gamma 90.00
_cell_formula_units_Z 8
_cell_length_a 27.427(5)
_cell_length_b 7.6402(15)
_cell_length_c 21.038(4)
_cell_measurement_reflns_used 9985
_cell_measurement_temperature 150(2)
_cell_measurement_theta_max 30.498
_cell_measurement_theta_min 2.220
_cell_volume 3845.9(13)
_computing_cell_refinement 'SAINT (Bruker, 2008)'
_computing_data_collection '<i>APEX2</i> (Bruker, 2008)'
_computing_data_reduction 'SAINT (Bruker, 2008)'
_computing_molecular_graphics 'SHELXTL (Sheldrick, 2008)'
_computing_publication_material 'SHELXTL (Sheldrick, 2008)'
_computing_structure_refinement 'SHELXTL (Sheldrick, 2008)'
_computing_structure_solution 'SHELXTL (Sheldrick, 2008)'
_diffrn_ambient_temperature 150(2)
_diffrn_measured_fraction_theta_full 1.000
_diffrn_measured_fraction_theta_max 1.000
_diffrn_measurement_device_type 'Bruker SMART APEX II'
_diffrn_measurement_method \w
_diffrn_radiation_monochromator graphite
_diffrn_radiation_source 'fine-focus sealed tube'
_diffrn_radiation_type MoK\a
_diffrn_radiation_wavelength 0.71073
_diffrn_reflns_av_R_equivalents 0.0199
_diffrn_reflns_av_sigmaI/netI 0.0162
_diffrn_reflns_limit_h_max 37
_diffrn_reflns_limit_h_min -37
_diffrn_reflns_limit_k_max 10
_diffrn_reflns_limit_k_min -10
_diffrn_reflns_limit_l_max 28
_diffrn_reflns_limit_l_min -28
_diffrn_reflns_number 20588
_diffrn_reflns_theta_full 29.00
_diffrn_reflns_theta_max 29.00
_diffrn_reflns_theta_min 2.03
_diffrn_standards_decay_% 0
_exptl_absorpt_coefficient_mu 0.094
_exptl_absorpt_correction_T_max 0.9814
_exptl_absorpt_correction_T_min 0.9722
_exptl_absorpt_correction_type multi-scan
_exptl_absorpt_process_details 'SADABS (Bruker, 2008)'
_exptl_crystal_colour colourless
_exptl_crystal_density_diffrn 1.345
_exptl_crystal_density_method 'not measured'
_exptl_crystal_description prism
_exptl_crystal_F_000 1632
_exptl_crystal_size_max 0.30
_exptl_crystal_size_mid 0.20
_exptl_crystal_size_min 0.20
_refine_diff_density_max 0.342
_refine_diff_density_min -0.214
_refine_diff_density_rms 0.041
_refine_ls_extinction_method none
_refine_ls_goodness_of_fit_ref 1.054
_refine_ls_hydrogen_treatment refall
_refine_ls_matrix_type full
_refine_ls_number_parameters 338
_refine_ls_number_reflns 5123
_refine_ls_number_restraints 0
_refine_ls_restrained_S_all 1.054
_refine_ls_R_factor_all 0.0435
_refine_ls_R_factor_gt 0.0385
_refine_ls_shift/su_max 0.001
_refine_ls_shift/su_mean 0.000
_refine_ls_structure_factor_coef Fsqd
_refine_ls_weighting_details 'calc w=1/[\s^2^(Fo^2^)+(0.0551P)^2^+1.9988P] where P=(Fo^2^+2Fc^2^)/3'
_refine_ls_weighting_scheme calc
_refine_ls_wR_factor_gt 0.1018
_refine_ls_wR_factor_ref 0.1058
_reflns_number_gt 4512
_reflns_number_total 5123
_reflns_threshold_expression I>2\s(I)
_cod_data_source_file c7ce00831g2.cif
_cod_data_source_block x
_cod_original_cell_volume 3845.8(13)
_cod_original_sg_symbol_H-M 'C 2/c'
_cod_database_code 7228538

loop_
_symmetry_equiv_pos_as_xyz
'x, y, z'
'-x, y, -z+1/2'
'x+1/2, y+1/2, z'
'-x+1/2, y+1/2, -z+1/2'
'-x, -y, -z'
'x, -y, z-1/2'
'-x+1/2, -y+1/2, -z'
'x+1/2, -y+1/2, z-1/2'

loop_
_atom_site_label
_atom_site_type_symbol
_atom_site_fract_x
_atom_site_fract_y
_atom_site_fract_z
_atom_site_U_iso_or_equiv
_atom_site_adp_type
_atom_site_occupancy
_atom_site_symmetry_multiplicity
_atom_site_calc_flag
N1 N 0.71112(5) -0.25120(15) 0.65423(6) 0.0411(3) Uani 1 1 d
O1 O 0.57587(3) 0.44174(10) 0.63728(4) 0.02883(17) Uani 1 1 d
O2 O 0.50779(3) 0.27114(10) 0.55522(4) 0.02976(18) Uani 1 1 d
O3 O 0.67572(3) 0.31939(10) 0.71091(4) 0.03129(18) Uani 1 1 d
C1 C 0.56010(4) 0.30032(13) 0.60420(5) 0.02170(18) Uani 1 1 d
C2 C 0.59856(4) 0.15489(12) 0.61793(5) 0.01997(18) Uani 1 1 d
C3 C 0.65535(4) 0.17037(13) 0.67114(5) 0.02144(18) Uani 1 1 d
C4 C 0.69256(4) 0.03492(13) 0.68372(5) 0.0244(2) Uani 1 1 d
C5 C 0.67431(4) -0.11980(14) 0.64350(5) 0.0257(2) Uani 1 1 d
C6 C 0.61727(4) -0.13911(14) 0.59137(6) 0.0290(2) Uani 1 1 d
C7 C 0.58096(4) -0.00391(14) 0.57952(5) 0.0259(2) Uani 1 1 d
H1 H 0.7458(7) -0.235(2) 0.6862(9) 0.048(4) Uiso 1 1 d
H2 H 0.4842(8) 0.369(3) 0.5508(10) 0.066(5) Uiso 1 1 d
H3 H 0.6447(7) 0.397(2) 0.6919(9) 0.055(5) Uiso 1 1 d
H4 H 0.7306(6) 0.051(2) 0.7194(8) 0.038(4) Uiso 1 1 d
H6 H 0.6045(6) -0.246(2) 0.5654(8) 0.039(4) Uiso 1 1 d
H7 H 0.5415(7) -0.018(2) 0.5432(8) 0.040(4) Uiso 1 1 d
H10 H 0.7004(7) -0.341(2) 0.6262(9) 0.043(4) Uiso 1 1 d
N11 N 0.49219(4) 0.69516(15) 0.62181(6) 0.0385(3) Uani 1 1 d
N12 N 0.39642(3) 0.71355(11) 0.57406(5) 0.02389(18) Uani 1 1 d
O11 O 0.43448(3) 0.49928(10) 0.53772(4) 0.03031(18) Uani 1 1 d
C10 C 0.44132(4) 0.62983(13) 0.57656(5) 0.0247(2) Uani 1 1 d
C11 C 0.34137(4) 0.64225(13) 0.53141(5) 0.02274(19) Uani 1 1 d
C12 C 0.31684(4) 0.55128(13) 0.56618(6) 0.0253(2) Uani 1 1 d
C13 C 0.26393(5) 0.47644(14) 0.52214(7) 0.0319(2) Uani 1 1 d
C14 C 0.23639(5) 0.49788(15) 0.44733(7) 0.0340(3) Uani 1 1 d
C15 C 0.26048(5) 0.59575(16) 0.41447(6) 0.0331(2) Uani 1 1 d
C16 C 0.31319(5) 0.66717(15) 0.45651(6) 0.0287(2) Uani 1 1 d
C17 C 0.34276(5) 0.53722(14) 0.64545(6) 0.0310(2) Uani 1 1 d
C21 C 0.40268(4) 0.85546(13) 0.62199(5) 0.02318(19) Uani 1 1 d
C22 C 0.39517(4) 0.82283(13) 0.68229(5) 0.0252(2) Uani 1 1 d
C23 C 0.40464(5) 0.96227(15) 0.73047(6) 0.0311(2) Uani 1 1 d
C24 C 0.41916(5) 1.12672(16) 0.71772(6) 0.0348(2) Uani 1 1 d
C25 C 0.42491(5) 1.15736(15) 0.65656(7) 0.0344(2) Uani 1 1 d
C26 C 0.41659(5) 1.02124(14) 0.60857(6) 0.0290(2) Uani 1 1 d
C27 C 0.37649(5) 0.65395(15) 0.69529(6) 0.0310(2) Uani 1 1 d
H11 H 0.4957(7) 0.784(2) 0.6498(9) 0.049(4) Uiso 1 1 d
H12 H 0.5218(7) 0.632(2) 0.6257(9) 0.052(5) Uiso 1 1 d
H13 H 0.2465(6) 0.409(2) 0.5457(8) 0.039(4) Uiso 1 1 d
H14 H 0.2001(6) 0.445(2) 0.4196(8) 0.041(4) Uiso 1 1 d
H15 H 0.2403(6) 0.614(2) 0.3617(8) 0.038(4) Uiso 1 1 d
H16 H 0.3316(6) 0.734(2) 0.4360(8) 0.041(4) Uiso 1 1 d
H17 H 0.3308(6) 0.436(2) 0.6630(8) 0.041(4) Uiso 1 1 d
H23 H 0.4005(6) 0.9435(19) 0.7724(8) 0.037(4) Uiso 1 1 d
H24 H 0.4257(6) 1.222(2) 0.7510(8) 0.040(4) Uiso 1 1 d
H25 H 0.4357(6) 1.272(2) 0.6468(8) 0.044(4) Uiso 1 1 d
H26 H 0.4208(6) 1.0375(19) 0.5661(8) 0.032(3) Uiso 1 1 d
H27 H 0.3870(7) 0.630(2) 0.7462(9) 0.045(4) Uiso 1 1 d

loop_
_atom_site_aniso_label
_atom_site_aniso_U_11
_atom_site_aniso_U_22
_atom_site_aniso_U_33
_atom_site_aniso_U_23
_atom_site_aniso_U_13
_atom_site_aniso_U_12
N1 0.0323(5) 0.0327(5) 0.0384(5) -0.0083(4) 0.0018(4) 0.0141(4)
O1 0.0230(3) 0.0264(4) 0.0307(4) -0.0086(3) 0.0082(3) 0.0022(3)
O2 0.0175(3) 0.0298(4) 0.0329(4) -0.0093(3) 0.0053(3) 0.0033(3)
O3 0.0217(3) 0.0255(4) 0.0341(4) -0.0103(3) 0.0038(3) -0.0001(3)
C1 0.0182(4) 0.0257(4) 0.0199(4) -0.0026(3) 0.0083(3) 0.0010(3)
C2 0.0176(4) 0.0217(4) 0.0186(4) -0.0017(3) 0.0073(3) 0.0011(3)
C3 0.0199(4) 0.0229(4) 0.0190(4) -0.0027(3) 0.0076(3) -0.0014(3)
C4 0.0182(4) 0.0268(5) 0.0217(4) -0.0011(4) 0.0047(3) 0.0019(4)
C5 0.0252(5) 0.0247(5) 0.0218(4) 0.0007(4) 0.0074(4) 0.0059(4)
C6 0.0272(5) 0.0239(5) 0.0252(5) -0.0061(4) 0.0044(4) 0.0021(4)
C7 0.0203(4) 0.0262(5) 0.0227(4) -0.0045(4) 0.0038(4) 0.0005(4)
N11 0.0223(4) 0.0402(6) 0.0483(6) -0.0207(5) 0.0136(4) 0.0007(4)
N12 0.0220(4) 0.0253(4) 0.0263(4) -0.0039(3) 0.0133(3) 0.0024(3)
O11 0.0219(3) 0.0323(4) 0.0336(4) -0.0101(3) 0.0111(3) 0.0039(3)
C10 0.0225(4) 0.0264(5) 0.0261(5) -0.0018(4) 0.0127(4) 0.0034(4)
C11 0.0208(4) 0.0216(4) 0.0262(5) -0.0018(3) 0.0118(4) 0.0047(3)
C12 0.0267(5) 0.0193(4) 0.0318(5) 0.0012(4) 0.0157(4) 0.0053(4)
C13 0.0291(5) 0.0244(5) 0.0458(6) -0.0033(4) 0.0211(5) 0.0002(4)
C14 0.0223(5) 0.0300(5) 0.0439(6) -0.0097(5) 0.0116(4) 0.0040(4)
C15 0.0288(5) 0.0342(6) 0.0295(5) -0.0049(4) 0.0090(4) 0.0100(4)
C16 0.0296(5) 0.0312(5) 0.0269(5) -0.0008(4) 0.0152(4) 0.0058(4)
C17 0.0368(6) 0.0255(5) 0.0341(5) 0.0079(4) 0.0200(5) 0.0046(4)
C21 0.0221(4) 0.0238(5) 0.0241(4) -0.0016(4) 0.0117(4) 0.0045(3)
C22 0.0258(5) 0.0262(5) 0.0219(4) 0.0024(4) 0.0104(4) 0.0070(4)
C23 0.0353(5) 0.0342(6) 0.0233(5) -0.0012(4) 0.0139(4) 0.0072(4)
C24 0.0384(6) 0.0299(5) 0.0339(6) -0.0081(4) 0.0159(5) 0.0043(5)
C25 0.0383(6) 0.0250(5) 0.0417(6) -0.0032(4) 0.0208(5) -0.0006(4)
C26 0.0319(5) 0.0277(5) 0.0323(5) -0.0004(4) 0.0196(4) 0.0009(4)
C27 0.0385(6) 0.0307(5) 0.0253(5) 0.0080(4) 0.0166(4) 0.0074(4)

loop_
_atom_type_symbol
_atom_type_description
_atom_type_scat_dispersion_real
_atom_type_scat_dispersion_imag
_atom_type_scat_source
C C 0.0033 0.0016 'International Tables Vol C Tables 4.2.6.8 and 6.1.1.4'
H H 0.0000 0.0000 'International Tables Vol C Tables 4.2.6.8 and 6.1.1.4'
N N 0.0061 0.0033 'International Tables Vol C Tables 4.2.6.8 and 6.1.1.4'
O O 0.0106 0.0060 'International Tables Vol C Tables 4.2.6.8 and 6.1.1.4'

loop_
_geom_angle_atom_site_label_1
_geom_angle_atom_site_label_2
_geom_angle_atom_site_label_3
_geom_angle
C5 N1 H1 118.0(12)
C5 N1 H10 120.0(11)
H1 N1 H10 121.6(16)
C1 O2 H2 111.6(11)
C3 O3 H3 104.3(11)
O1 C1 O2 122.32(9)
O1 C1 C2 122.05(8)
O2 C1 C2 115.62(8)
C7 C2 C3 117.66(8)
C7 C2 C1 122.08(8)
C3 C2 C1 120.26(8)
O3 C3 C4 117.70(8)
O3 C3 C2 121.37(8)
C4 C3 C2 120.92(9)
C3 C4 C5 120.28(9)
C3 C4 H4 118.3(9)
C5 C4 H4 121.4(9)
N1 C5 C4 120.42(10)
N1 C5 C6 120.11(10)
C4 C5 C6 119.46(9)
C7 C6 C5 119.55(10)
C7 C6 H6 121.0(9)
C5 C6 H6 119.5(9)
C6 C7 C2 122.08(9)
C6 C7 H7 119.2(9)
C2 C7 H7 118.7(9)
C10 N11 H11 120.2(11)
C10 N11 H12 116.1(11)
H11 N11 H12 123.2(15)
C10 N12 C21 122.12(8)
C10 N12 C11 119.99(8)
C21 N12 C11 117.08(8)
O11 C10 N11 122.31(9)
O11 C10 N12 120.44(9)
N11 C10 N12 117.26(9)
C16 C11 C12 121.28(10)
C16 C11 N12 119.34(9)
C12 C11 N12 119.38(9)
C11 C12 C13 117.61(10)
C11 C12 C17 122.91(10)
C13 C12 C17 119.44(10)
C14 C13 C12 121.02(11)
C14 C13 H13 120.3(9)
C12 C13 H13 118.6(9)
C13 C14 C15 120.23(11)
C13 C14 H14 117.9(9)
C15 C14 H14 121.9(9)
C14 C15 C16 119.81(11)
C14 C15 H15 120.0(9)
C16 C15 H15 120.2(9)
C15 C16 C11 119.93(11)
C15 C16 H16 122.5(9)
C11 C16 H16 117.5(9)
C27 C17 C12 127.38(10)
C27 C17 H17 117.4(9)
C12 C17 H17 114.9(9)
C26 C21 C22 121.42(9)
C26 C21 N12 119.78(9)
C22 C21 N12 118.80(9)
C21 C22 C23 117.42(10)
C21 C22 C27 123.06(9)
C23 C22 C27 119.49(9)
C24 C23 C22 121.21(10)
C24 C23 H23 119.4(9)
C22 C23 H23 119.3(9)
C23 C24 C25 120.39(10)
C23 C24 H24 121.0(9)
C25 C24 H24 118.6(9)
C26 C25 C24 119.61(11)
C26 C25 H25 118.6(9)
C24 C25 H25 121.8(9)
C25 C26 C21 119.88(10)
C25 C26 H26 121.8(9)
C21 C26 H26 118.3(9)
C17 C27 C22 127.63(10)
C17 C27 H27 117.0(9)
C22 C27 H27 115.1(9)

loop_
_geom_bond_atom_site_label_1
_geom_bond_atom_site_label_2
_geom_bond_distance
N1 C5 1.3620(14)
N1 H1 0.865(17)
N1 H10 0.860(17)
O1 C1 1.2428(12)
O2 C1 1.3132(12)
O2 H2 0.96(2)
O3 C3 1.3607(12)
O3 H3 0.948(18)
C1 C2 1.4603(13)
C2 C7 1.4059(13)
C2 C3 1.4102(13)
C3 C4 1.3852(13)
C4 C5 1.3964(14)
C4 H4 0.949(15)
C5 C6 1.4123(14)
C6 C7 1.3704(14)
C6 H6 0.952(16)
C7 H7 0.980(16)
N11 C10 1.3429(14)
N11 H11 0.871(18)
N11 H12 0.912(18)
N12 C10 1.3658(12)
N12 C21 1.4326(12)
N12 C11 1.4341(13)
O11 C10 1.2441(12)
C11 C16 1.3877(15)
C11 C12 1.3972(14)
C12 C13 1.4060(15)
C12 C17 1.4625(15)
C13 C14 1.3828(18)
C13 H13 0.984(15)
C14 C15 1.3857(18)
C14 H14 0.963(16)
C15 C16 1.3857(16)
C15 H15 0.979(15)
C16 H16 0.954(16)
C17 C27 1.3425(17)
C17 H17 0.979(16)
C21 C26 1.3910(15)
C21 C22 1.4032(14)
C22 C23 1.4045(15)
C22 C27 1.4626(15)
C23 C24 1.3834(18)
C23 H23 0.952(15)
C24 C25 1.3905(18)
C24 H24 0.966(15)
C25 C26 1.3884(16)
C25 H25 0.980(16)
C26 H26 0.963(14)
C27 H27 0.980(16)

loop_
_geom_hbond_atom_site_label_D
_geom_hbond_atom_site_label_H
_geom_hbond_atom_site_label_A
_geom_hbond_distance_DH
_geom_hbond_distance_HA
_geom_hbond_distance_DA
_geom_hbond_angle_DHA
_geom_hbond_site_symmetry_A
N11 H12 O1 0.912(18) 2.006(18) 2.8970(13) 164.9(16) .
O2 H2 O11 0.96(2) 1.60(2) 2.5481(11) 167.4(18) .
O3 H3 O1 0.948(18) 1.698(18) 2.5740(11) 152.0(16) .
N1 H1 O3 0.865(17) 2.221(18) 3.0600(14) 163.4(15) 4_646

loop_
_geom_torsion_atom_site_label_1
_geom_torsion_atom_site_label_2
_geom_torsion_atom_site_label_3
_geom_torsion_atom_site_label_4
_geom_torsion
O1 C1 C2 C7 -178.74(10)
O2 C1 C2 C7 1.91(14)
O1 C1 C2 C3 1.37(15)
O2 C1 C2 C3 -177.98(9)
C7 C2 C3 O3 -179.76(9)
C1 C2 C3 O3 0.14(14)
C7 C2 C3 C4 1.46(14)
C1 C2 C3 C4 -178.65(9)
O3 C3 C4 C5 -178.66(9)
C2 C3 C4 C5 0.17(15)
C3 C4 C5 N1 178.05(11)
C3 C4 C5 C6 -1.85(16)
N1 C5 C6 C7 -178.03(11)
C4 C5 C6 C7 1.87(16)
C5 C6 C7 C2 -0.21(17)
C3 C2 C7 C6 -1.44(16)
C1 C2 C7 C6 178.66(10)
C21 N12 C10 O11 174.92(9)
C11 N12 C10 O11 5.54(15)
C21 N12 C10 N11 -5.55(15)
C11 N12 C10 N11 -174.92(10)
C10 N12 C11 C16 -78.88(12)
C21 N12 C11 C16 111.22(10)
C10 N12 C11 C12 102.06(11)
C21 N12 C11 C12 -67.84(12)
C16 C11 C12 C13 3.85(14)
N12 C11 C12 C13 -177.11(9)
C16 C11 C12 C17 -173.72(10)
N12 C11 C12 C17 5.32(14)
C11 C12 C13 C14 -2.34(15)
C17 C12 C13 C14 175.32(10)
C12 C13 C14 C15 -0.68(16)
C13 C14 C15 C16 2.27(16)
C14 C15 C16 C11 -0.78(16)
C12 C11 C16 C15 -2.35(15)
N12 C11 C16 C15 178.60(9)
C11 C12 C17 C27 30.33(17)
C13 C12 C17 C27 -147.20(12)
C10 N12 C21 C26 77.31(13)
C11 N12 C21 C26 -113.01(11)
C10 N12 C21 C22 -101.97(12)
C11 N12 C21 C22 67.70(12)
C26 C21 C22 C23 -2.73(15)
N12 C21 C22 C23 176.54(9)
C26 C21 C22 C27 175.29(10)
N12 C21 C22 C27 -5.44(15)
C21 C22 C23 C24 1.91(16)
C27 C22 C23 C24 -176.19(10)
C22 C23 C24 C25 -0.22(18)
C23 C24 C25 C26 -0.71(19)
C24 C25 C26 C21 -0.10(18)
C22 C21 C26 C25 1.87(16)
N12 C21 C26 C25 -177.39(10)
C12 C17 C27 C22 0.2(2)
C21 C22 C27 C17 -30.58(17)
C23 C22 C27 C17 147.40(12)
